data_1564227
loop_
_publ_author_name
'Nagai, Akira'
'Nishimura, Ryo'
'Hattori, Yohei'
'Hatano, Eri'
'Fujimoto, Ayako'
'Morimoto, Masakazu'
'Yasuda, Nobuhiro'
'Kamada, Kenji'
'Sotome, Hikaru'
'Miyasaka, Hiroshi'
'Yokojima, Satoshi'
'Nakamura, Shinichiro'
'Uchida, Kingo'

_publ_section_title
;
 Molecular crystalline capsules that release their contents by light
;
_journal_name_full 'Chemical Science'
_journal_paper_doi 10.1039/D1SC03394H
_journal_year 2021
_chemical_formula_sum 'C33 H34 F6 S2 Si2'
_chemical_formula_weight 664.90
_chemical_name_systematic
'7,7,8,8,9,9-Hexafluoro-3a,3b-dimethyl-2,5-bis(3-trimethylsilylphenyl)-3b,7,8,9-tetrahydro-3aH-3,4-dithia -triindene'
_chemical_properties_physical Photo-sensitive
_space_group_crystal_system monoclinic
_space_group_IT_number 14
_space_group_name_Hall '-P 2yn'
_space_group_name_H-M_alt 'P 1 21/n 1'
_atom_sites_solution_hydrogens geom
_audit_update_record
;
2020-02-12 deposited with the CCDC.	2021-07-21 downloaded from the CCDC.
;
_cell_angle_alpha 90
_cell_angle_beta 96.5736(13)
_cell_angle_gamma 90
_cell_formula_units_Z 4
_cell_length_a 6.7829(2)
_cell_length_b 24.0037(9)
_cell_length_c 20.7451(8)
_cell_measurement_reflns_used 624
_cell_measurement_temperature 93.(2)
_cell_measurement_theta_max 25.3363
_cell_measurement_theta_min 2.1444
_cell_volume 3355.4(2)
_computing_cell_refinement 'APEX3 v2015.9-0 (Bruker AXS)'
_computing_data_reduction 'SAINT V8.35A (Bruker AXS Inc., 2015)'
_computing_structure_refinement 'SHELXL-2014/7 (Sheldrick, 2014)'
_diffrn_ambient_temperature 93.(2)
_diffrn_detector_area_resol_mean 10.4167
_diffrn_measured_fraction_theta_full 0.992
_diffrn_measured_fraction_theta_max 0.992
_diffrn_measurement_device_type 'Bruker D8 goniometer'
_diffrn_radiation_wavelength 0.71073
_diffrn_reflns_av_R_equivalents 0.0409
_diffrn_reflns_av_unetI/netI 0.0339
_diffrn_reflns_limit_h_max 6
_diffrn_reflns_limit_h_min -8
_diffrn_reflns_limit_k_max 28
_diffrn_reflns_limit_k_min -28
_diffrn_reflns_limit_l_max 24
_diffrn_reflns_limit_l_min -24
_diffrn_reflns_number 23477
_diffrn_reflns_theta_full 25.03
_diffrn_reflns_theta_max 25.03
_diffrn_reflns_theta_min 2.60
_exptl_absorpt_coefficient_mu 0.285
_exptl_absorpt_correction_T_max 0.96
_exptl_absorpt_correction_T_min 0.86
_exptl_absorpt_correction_type multi-scan
_exptl_absorpt_process_details 'SADABS V2014/5 (Bruker AXS Inc.)'
_exptl_crystal_colour black
_exptl_crystal_density_diffrn 1.316
_exptl_crystal_density_method 'not measured'
_exptl_crystal_description plate
_exptl_crystal_F_000 1384
_exptl_crystal_recrystallization_method 'Re-crystallisation from solvent: hexane'
_exptl_crystal_size_max 0.388
_exptl_crystal_size_mid 0.247
_exptl_crystal_size_min 0.136
_refine_diff_density_max 0.312
_refine_diff_density_min -0.343
_refine_ls_extinction_method none
_refine_ls_goodness_of_fit_ref 1.073
_refine_ls_hydrogen_treatment constr
_refine_ls_matrix_type full
_refine_ls_number_parameters 460
_refine_ls_number_reflns 5871
_refine_ls_number_restraints 0
_refine_ls_restrained_S_all 1.073
_refine_ls_R_factor_all 0.0549
_refine_ls_R_factor_gt 0.0388
_refine_ls_shift/su_max 0.000
_refine_ls_shift/su_mean 0.000
_refine_ls_structure_factor_coef Fsqd
_refine_ls_weighting_details 'w=1/[\s^2^(Fo^2^)+(0.0480P)^2^+2.1821P] where P=(Fo^2^+2Fc^2^)/3'
_refine_ls_weighting_scheme calc
_refine_ls_wR_factor_gt 0.0948
_refine_ls_wR_factor_ref 0.1049
_reflns_number_gt 4719
_reflns_number_total 5871
_reflns_threshold_expression 'I > 2\s(I)'
_cod_data_source_file d1sc03394h12.cif
_cod_data_source_block uch017_mSiMe3Phclosed
_cod_database_code 1564227

loop_
_space_group_symop_operation_xyz
'x, y, z'
'-x+1/2, y+1/2, -z+1/2'
'-x, -y, -z'
'x-1/2, -y-1/2, z-1/2'

loop_
_atom_site_type_symbol
_atom_site_label
_atom_site_fract_x
_atom_site_fract_y
_atom_site_fract_z
_atom_site_U_iso_or_equiv
_atom_site_adp_type
_atom_site_calc_flag
_atom_site_refinement_flags_adp
_atom_site_refinement_flags_occupancy
_atom_site_refinement_flags_posn
_atom_site_occupancy
_atom_site_disorder_assembly
_atom_site_disorder_group
C C1A 0.3914(10) 0.2413(3) 0.0670(3) 0.0224(15) Uani d . P . 0.501(4) A 1
H H1A 0.2889 0.215 0.077 0.034 Uiso calc U P R 0.501(4) A 1
H H1B 0.3936 0.2432 0.0199 0.034 Uiso calc U P R 0.501(4) A 1
H H1C 0.362 0.2783 0.0835 0.034 Uiso calc U P R 0.501(4) A 1
C C2A 0.5933(7) 0.22189(17) 0.0991(2) 0.0150(10) Uani d . P . 0.501(4) A 1
C C15A 0.8171(10) 0.2014(3) 0.2067(3) 0.0241(14) Uani d . P . 0.501(4) A 1
H H15A 0.8356 0.1623 0.1952 0.036 Uiso calc U P R 0.501(4) A 1
H H15B 0.8213 0.2048 0.2539 0.036 Uiso calc U P R 0.501(4) A 1
H H15C 0.9233 0.224 0.1917 0.036 Uiso calc U P R 0.501(4) A 1
C C16A 0.6175(7) 0.22180(18) 0.1746(2) 0.0159(11) Uani d . P . 0.499(4) A 1
C C1B 0.8592(11) 0.1921(3) 0.1825(3) 0.0287(15) Uani d . P . 0.499(4) A 2
H H1D 0.806 0.1617 0.2068 0.043 Uiso calc U P R 0.499(4) A 2
H H1E 0.8891 0.2241 0.2113 0.043 Uiso calc U P R 0.499(4) A 2
H H1F 0.9809 0.1797 0.1655 0.043 Uiso calc U P R 0.499(4) A 2
C C2B 0.7016(9) 0.20947(19) 0.1245(3) 0.0261(12) Uani d . P . 0.499(4) A 2
C C15B 0.3496(11) 0.2430(3) 0.0916(3) 0.0289(17) Uani d . P . 0.501(4) A 2
H H15D 0.2323 0.2575 0.1094 0.043 Uiso calc U P R 0.499(4) A 2
H H15E 0.3145 0.2086 0.0674 0.043 Uiso calc U P R 0.499(4) A 2
H H15F 0.3976 0.2707 0.0623 0.043 Uiso calc U P R 0.499(4) A 2
C C16B 0.5173(10) 0.23030(19) 0.1485(3) 0.0273(13) Uani d . P . 0.499(4) A 2
C C3 0.7722(4) 0.25786(9) 0.08134(11) 0.0299(6) Uani d . . . 1.0 . .
C C4 0.8583(4) 0.23579(9) 0.02741(10) 0.0270(5) Uani d . . . 1.0 . .
H H4 0.9401 0.2572 0.0026 0.032 Uiso calc U . R 1.0 . .
C C5 0.8137(3) 0.18145(9) 0.01436(10) 0.0236(5) Uani d . . . 1.0 . .
C C6 0.8794(3) 0.14683(9) -0.03762(10) 0.0211(5) Uani d . . . 1.0 . .
C C7 1.0422(3) 0.16228(9) -0.06858(10) 0.0243(5) Uani d . . . 1.0 . .
H H7 1.1134 0.1953 -0.0558 0.029 Uiso calc U . R 1.0 . .
C C8 1.1009(3) 0.12963(10) -0.11791(11) 0.0273(5) Uani d . . . 1.0 . .
H H8 1.2125 0.1403 -0.1388 0.033 Uiso calc U . R 1.0 . .
C C9 0.9971(3) 0.08129(9) -0.13703(10) 0.0250(5) Uani d . . . 1.0 . .
H H9 1.0379 0.0596 -0.1715 0.03 Uiso calc U . R 1.0 . .
C C10 0.8345(3) 0.06395(9) -0.10672(10) 0.0217(5) Uani d . . . 1.0 . .
C C11 0.7779(3) 0.09767(8) -0.05683(10) 0.0217(5) Uani d . . . 1.0 . .
H H11 0.6674 0.0869 -0.0354 0.026 Uiso calc U . R 1.0 . .
C C12 0.4444(4) 0.00078(12) -0.1146(2) 0.0724(12) Uani d . . . 1.0 . .
H H12A 0.3736 -0.0328 -0.1311 0.109 Uiso calc U . R 1.0 . .
H H12B 0.3838 0.0336 -0.1369 0.109 Uiso calc U . R 1.0 . .
H H12C 0.4362 0.0042 -0.0679 0.109 Uiso calc U . R 1.0 . .
C C13 0.7175(7) -0.01732(14) -0.21668(14) 0.0779(13) Uani d . . . 1.0 . .
H H13A 0.6468 -0.0519 -0.2293 0.117 Uiso calc U . R 1.0 . .
H H13B 0.8564 -0.0207 -0.2249 0.117 Uiso calc U . R 1.0 . .
H H13C 0.6553 0.0137 -0.2421 0.117 Uiso calc U . R 1.0 . .
C C14 0.8360(4) -0.05980(11) -0.07957(16) 0.0510(8) Uani d . . . 1.0 . .
H H14A 0.8326 -0.0515 -0.0335 0.076 Uiso calc U . R 1.0 . .
H H14B 0.9742 -0.0619 -0.0889 0.076 Uiso calc U . R 1.0 . .
H H14C 0.7702 -0.0955 -0.0901 0.076 Uiso calc U . R 1.0 . .
C C17 0.5721(4) 0.28327(9) 0.19207(11) 0.0284(5) Uani d . . . 1.0 . .
C C18 0.4556(4) 0.28618(9) 0.24481(11) 0.0280(5) Uani d . . . 1.0 . .
H H18 0.442 0.3195 0.2687 0.034 Uiso calc U . R 1.0 . .
C C19 0.3654(3) 0.23778(9) 0.25837(10) 0.0219(5) Uani d . . . 1.0 . .
C C20 0.2339(3) 0.22765(9) 0.30833(10) 0.0202(5) Uani d . . . 1.0 . .
C C21 0.1494(3) 0.27257(9) 0.33898(11) 0.0258(5) Uani d . . . 1.0 . .
H H21 0.1816 0.3098 0.3286 0.031 Uiso calc U . R 1.0 . .
C C22 0.0200(4) 0.26247(10) 0.38404(12) 0.0322(6) Uani d . . . 1.0 . .
H H22 -0.034 0.2929 0.4056 0.039 Uiso calc U . R 1.0 . .
C C23 -0.0329(4) 0.20808(10) 0.39854(12) 0.0318(5) Uani d . . . 1.0 . .
H H23 -0.1252 0.2021 0.429 0.038 Uiso calc U . R 1.0 . .
C C24 0.0468(3) 0.16221(9) 0.36927(10) 0.0253(5) Uani d . . . 1.0 . .
C C25 0.1818(3) 0.17354(9) 0.32463(10) 0.0225(5) Uani d . . . 1.0 . .
H H25 0.2405 0.1431 0.3046 0.027 Uiso calc U . R 1.0 . .
C C26 -0.1901(5) 0.06659(12) 0.30740(15) 0.0542(9) Uani d . . . 1.0 . .
H H26A -0.1138 0.0709 0.2704 0.081 Uiso calc U . R 1.0 . .
H H26B -0.3094 0.0899 0.3009 0.081 Uiso calc U . R 1.0 . .
H H26C -0.2288 0.0275 0.3111 0.081 Uiso calc U . R 1.0 . .
C C27 -0.1881(5) 0.08716(13) 0.45202(16) 0.0569(9) Uani d . . . 1.0 . .
H H27A -0.2215 0.0485 0.4616 0.085 Uiso calc U . R 1.0 . .
H H27B -0.3103 0.1084 0.4404 0.085 Uiso calc U . R 1.0 . .
H H27C -0.1131 0.1039 0.4904 0.085 Uiso calc U . R 1.0 . .
C C28 0.1864(4) 0.04294(10) 0.39923(12) 0.0358(6) Uani d . . . 1.0 . .
H H28A 0.1439 0.0041 0.4023 0.054 Uiso calc U . R 1.0 . .
H H28B 0.2631 0.054 0.4401 0.054 Uiso calc U . R 1.0 . .
H H28C 0.2692 0.0466 0.3637 0.054 Uiso calc U . R 1.0 . .
C C29 0.7863(3) 0.30867(9) 0.10970(10) 0.0221(5) Uani d . . . 1.0 . .
C C30 0.9029(4) 0.35787(9) 0.09270(11) 0.0301(5) Uani d . . . 1.0 . .
C C32 0.7248(4) 0.38033(10) 0.18531(12) 0.0332(6) Uani d . . . 1.0 . .
C C33 0.6838(3) 0.32143(9) 0.16518(10) 0.0235(5) Uani d . . . 1.0 . .
C C31A 0.8143(6) 0.40701(13) 0.12778(16) 0.0340(8) Uani d . P . 0.8218(19) B 3
F F1A 0.9040(4) 0.36721(7) 0.02949(8) 0.0470(6) Uani d . P . 0.8218(19) B 3
F F2A 1.1000(3) 0.35334(7) 0.11831(11) 0.0488(5) Uani d . P . 0.8218(19) B 3
F F3A 0.6667(3) 0.42941(7) 0.08686(9) 0.0467(5) Uani d . P . 0.8218(19) B 3
F F5A 0.5623(3) 0.40939(7) 0.19991(11) 0.0503(6) Uani d . P . 0.8218(19) B 3
F F6A 0.8572(4) 0.38479(15) 0.24011(15) 0.0561(9) Uani d . P . 0.8218(19) B 3
C C31B 0.912(3) 0.3956(7) 0.1482(8) 0.0340(8) Uani d . P . 0.1782(19) B 4
F F1B 0.7833(17) 0.3856(4) 0.0384(4) 0.0470(6) Uani d . P . 0.1782(19) B 4
F F2B 1.0716(14) 0.3480(4) 0.0673(6) 0.0488(5) Uani d . P . 0.1782(19) B 4
F F3B 1.0794(13) 0.3814(4) 0.1854(4) 0.047(2) Uani d . P . 0.1782(19) B 4
F F5B 0.5803(17) 0.4150(4) 0.1660(6) 0.0503(6) Uani d . P . 0.1782(19) B 4
F F6B 0.781(3) 0.3852(8) 0.2467(9) 0.0561(9) Uani d . P . 0.1782(19) B 4
F F4 0.9420(3) 0.44799(6) 0.14371(8) 0.0537(5) Uani d . . . 1.0 . .
S S1 0.65824(9) 0.15152(2) 0.06727(3) 0.02650(15) Uani d . . . 1.0 . .
S S2 0.41402(9) 0.18249(2) 0.20646(3) 0.02328(14) Uani d . . . 1.0 . .
Si Si1 0.70592(10) -0.00410(2) -0.12919(3) 0.02419(16) Uani d . . . 1.0 . .
Si Si2 -0.03483(10) 0.08846(3) 0.38320(3) 0.03075(17) Uani d . . . 1.0 . .

loop_
_atom_site_aniso_label
_atom_site_aniso_U_11
_atom_site_aniso_U_22
_atom_site_aniso_U_33
_atom_site_aniso_U_12
_atom_site_aniso_U_13
_atom_site_aniso_U_23
C1A 0.024(3) 0.030(3) 0.013(3) -0.001(2) 0.004(2) 0.000(3)
C2A 0.017(2) 0.014(2) 0.014(2) 0.0013(18) -0.0001(19) -0.0026(17)
C15A 0.029(3) 0.023(3) 0.020(3) -0.001(2) 0.002(3) 0.000(3)
C16A 0.020(3) 0.014(2) 0.015(2) -0.0013(19) 0.0029(19) 0.0005(18)
C1B 0.036(4) 0.023(3) 0.027(4) 0.003(3) -0.003(3) 0.006(3)
C2B 0.042(3) 0.014(2) 0.024(3) -0.007(2) 0.012(3) -0.005(2)
C15B 0.036(4) 0.025(3) 0.025(4) 0.001(3) 0.001(3) -0.001(3)
C16B 0.046(4) 0.013(2) 0.026(3) -0.006(2) 0.016(3) -0.002(2)
C3 0.0463(15) 0.0209(12) 0.0257(12) -0.0133(11) 0.0179(11) -0.0059(9)
C4 0.0380(14) 0.0209(12) 0.0245(11) -0.0095(10) 0.0138(10) -0.0061(9)
C5 0.0294(13) 0.0214(12) 0.0214(11) -0.0045(9) 0.0083(9) -0.0038(9)
C6 0.0263(12) 0.0185(11) 0.0184(10) 0.0025(9) 0.0025(9) -0.0032(9)
C7 0.0273(12) 0.0209(12) 0.0243(11) -0.0035(9) 0.0014(9) -0.0047(9)
C8 0.0266(13) 0.0309(13) 0.0253(12) 0.0004(10) 0.0075(9) -0.0050(10)
C9 0.0305(13) 0.0232(12) 0.0213(11) 0.0078(10) 0.0026(9) -0.0055(9)
C10 0.0292(12) 0.0170(11) 0.0178(10) 0.0057(9) -0.0018(9) -0.0007(8)
C11 0.0283(12) 0.0162(11) 0.0211(11) 0.0012(9) 0.0043(9) 0.0002(9)
C12 0.0361(18) 0.0292(16) 0.152(4) -0.0044(13) 0.012(2) -0.0245(19)
C13 0.153(4) 0.048(2) 0.0322(16) -0.042(2) 0.0067(19) -0.0154(14)
C14 0.0486(18) 0.0276(14) 0.072(2) -0.0022(13) -0.0157(15) 0.0136(14)
C17 0.0437(15) 0.0150(11) 0.0293(12) -0.0060(10) 0.0160(11) -0.0077(9)
C18 0.0408(14) 0.0174(11) 0.0285(12) -0.0070(10) 0.0158(10) -0.0088(9)
C19 0.0302(13) 0.0161(11) 0.0199(10) -0.0016(9) 0.0042(9) -0.0040(9)
C20 0.0202(11) 0.0205(11) 0.0197(10) -0.0040(9) 0.0016(8) -0.0018(8)
C21 0.0275(13) 0.0194(11) 0.0313(12) -0.0024(9) 0.0061(10) -0.0025(9)
C22 0.0336(14) 0.0266(13) 0.0393(14) 0.0009(10) 0.0160(11) -0.0058(11)
C23 0.0310(13) 0.0311(13) 0.0366(13) -0.0022(10) 0.0182(11) -0.0003(11)
C24 0.0257(12) 0.0261(12) 0.0245(11) -0.0011(9) 0.0047(9) 0.0018(9)
C25 0.0266(12) 0.0207(11) 0.0208(11) -0.0008(9) 0.0052(9) -0.0033(9)
C26 0.061(2) 0.0309(15) 0.065(2) -0.0213(14) -0.0179(16) 0.0182(14)
C27 0.058(2) 0.0480(18) 0.072(2) 0.0006(15) 0.0360(16) 0.0227(16)
C28 0.0461(16) 0.0278(13) 0.0337(13) -0.0018(11) 0.0056(11) 0.0030(11)
C29 0.0319(13) 0.0153(11) 0.0204(11) -0.0055(9) 0.0082(9) -0.0004(8)
C30 0.0420(15) 0.0188(12) 0.0326(13) -0.0066(10) 0.0180(11) -0.0031(10)
C32 0.0515(16) 0.0194(12) 0.0322(13) -0.0102(11) 0.0198(12) -0.0078(10)
C33 0.0345(13) 0.0144(11) 0.0226(11) -0.0030(9) 0.0078(9) -0.0035(9)
C31A 0.053(2) 0.0154(16) 0.038(2) -0.0103(16) 0.0212(17) -0.0065(13)
F1A 0.0930(18) 0.0225(10) 0.0329(9) -0.0102(10) 0.0394(10) -0.0023(7)
F2A 0.0389(11) 0.0314(10) 0.0779(15) -0.0131(8) 0.0141(11) -0.0134(10)
F3A 0.0681(14) 0.0274(10) 0.0488(11) 0.0114(9) 0.0255(10) 0.0084(8)
F5A 0.0785(14) 0.0176(9) 0.0653(15) -0.0032(8) 0.0531(13) -0.0102(10)
F6A 0.093(3) 0.0431(10) 0.0326(12) -0.0409(18) 0.0099(15) -0.0128(8)
C31B 0.053(2) 0.0154(16) 0.038(2) -0.0103(16) 0.0212(17) -0.0065(13)
F1B 0.0930(18) 0.0225(10) 0.0329(9) -0.0102(10) 0.0394(10) -0.0023(7)
F2B 0.0389(11) 0.0314(10) 0.0779(15) -0.0131(8) 0.0141(11) -0.0134(10)
F3B 0.047(6) 0.053(6) 0.044(5) -0.013(4) 0.011(4) -0.013(4)
F5B 0.0785(14) 0.0176(9) 0.0653(15) -0.0032(8) 0.0531(13) -0.0102(10)
F6B 0.093(3) 0.0431(10) 0.0326(12) -0.0409(18) 0.0099(15) -0.0128(8)
F4 0.0807(12) 0.0222(8) 0.0666(11) -0.0264(8) 0.0453(9) -0.0191(7)
S1 0.0387(4) 0.0159(3) 0.0276(3) -0.0081(2) 0.0153(2) -0.0079(2)
S2 0.0342(3) 0.0138(3) 0.0238(3) -0.0057(2) 0.0118(2) -0.0029(2)
Si1 0.0338(4) 0.0143(3) 0.0236(3) 0.0026(2) -0.0009(3) -0.0037(2)
Si2 0.0350(4) 0.0260(4) 0.0325(4) -0.0059(3) 0.0093(3) 0.0087(3)

loop_
_atom_type_symbol
_atom_type_description
_atom_type_scat_dispersion_real
_atom_type_scat_dispersion_imag
_atom_type_scat_source
C C 0.0033 0.0016 'International Tables Vol C Tables 4.2.6.8 and 6.1.1.4'
H H 0.0000 0.0000 'International Tables Vol C Tables 4.2.6.8 and 6.1.1.4'
F F 0.0171 0.0103 'International Tables Vol C Tables 4.2.6.8 and 6.1.1.4'
Si Si 0.0817 0.0704 'International Tables Vol C Tables 4.2.6.8 and 6.1.1.4'
S S 0.1246 0.1234 'International Tables Vol C Tables 4.2.6.8 and 6.1.1.4'

loop_
_geom_angle_atom_site_label_1
_geom_angle_atom_site_label_2
_geom_angle_atom_site_label_3
_geom_angle_site_symmetry_1
_geom_angle_site_symmetry_3
_geom_angle
_geom_angle_publ_flag
C1A C2A C16A . . 115.2(4) ?
C1A C2A C3 . . 114.2(4) ?
C16A C2A C3 . . 104.0(3) ?
C1A C2A S1 . . 110.8(4) ?
C16A C2A S1 . . 110.4(3) ?
C3 C2A S1 . . 101.1(2) ?
C15A C16A C2A . . 115.3(4) ?
C15A C16A C17 . . 113.1(4) ?
C2A C16A C17 . . 103.4(3) ?
C15A C16A S2 . . 110.0(4) ?
C2A C16A S2 . . 111.2(3) ?
C17 C16A S2 . . 102.9(3) ?
C16B C2B C1B . . 110.9(5) ?
C16B C2B C3 . . 105.4(4) ?
C1B C2B C3 . . 114.0(4) ?
C16B C2B S1 . . 113.3(4) ?
C1B C2B S1 . . 109.9(4) ?
C3 C2B S1 . . 103.2(3) ?
C2B C16B C15B . . 112.1(5) ?
C2B C16B C17 . . 108.1(4) ?
C15B C16B C17 . . 112.1(4) ?
C2B C16B S2 . . 113.8(4) ?
C15B C16B S2 . . 108.2(4) ?
C17 C16B S2 . . 102.1(3) ?
C29 C3 C4 . . 131.5(2) ?
C29 C3 C2A . . 114.4(2) ?
C4 C3 C2A . . 112.2(2) ?
C29 C3 C2B . . 115.4(2) ?
C4 C3 C2B . . 110.6(2) ?
C5 C4 C3 . . 114.3(2) ?
C4 C5 C6 . . 127.5(2) ?
C4 C5 S1 . . 113.78(16) ?
C6 C5 S1 . . 118.70(16) ?
C7 C6 C11 . . 118.94(19) ?
C7 C6 C5 . . 120.77(19) ?
C11 C6 C5 . . 120.3(2) ?
C8 C7 C6 . . 120.1(2) ?
C7 C8 C9 . . 120.3(2) ?
C8 C9 C10 . . 121.4(2) ?
C9 C10 C11 . . 117.3(2) ?
C9 C10 Si1 . . 120.98(16) ?
C11 C10 Si1 . . 121.66(17) ?
C6 C11 C10 . . 122.0(2) ?
C33 C17 C18 . . 132.2(2) ?
C33 C17 C16A . . 114.3(2) ?
C18 C17 C16A . . 111.6(2) ?
C33 C17 C16B . . 114.6(2) ?
C18 C17 C16B . . 111.4(2) ?
C19 C18 C17 . . 114.9(2) ?
C18 C19 C20 . . 127.94(19) ?
C18 C19 S2 . . 113.41(16) ?
C20 C19 S2 . . 118.64(15) ?
C25 C20 C21 . . 118.4(2) ?
C25 C20 C19 . . 121.14(19) ?
C21 C20 C19 . . 120.40(19) ?
C22 C21 C20 . . 119.8(2) ?
C21 C22 C23 . . 120.7(2) ?
C24 C23 C22 . . 121.5(2) ?
C23 C24 C25 . . 116.7(2) ?
C23 C24 Si2 . . 122.58(17) ?
C25 C24 Si2 . . 120.57(17) ?
C20 C25 C24 . . 122.9(2) ?
C3 C29 C33 . . 121.42(19) ?
C3 C29 C30 . . 128.8(2) ?
C33 C29 C30 . . 109.78(18) ?
F1A C30 F2A . . 106.1(2) ?
F2B C30 C31B . . 117.5(9) ?
F2B C30 F1B . . 101.5(6) ?
C31B C30 F1B . . 107.0(8) ?
F1A C30 C29 . . 115.5(2) ?
F2B C30 C29 . . 117.1(4) ?
F2A C30 C29 . . 111.3(2) ?
C31B C30 C29 . . 106.3(7) ?
F1B C30 C29 . . 106.2(4) ?
F1A C30 C31A . . 112.5(2) ?
F2A C30 C31A . . 106.9(2) ?
C29 C30 C31A . . 104.4(2) ?
F6B C32 F5B . . 111.5(11) ?
F5A C32 F6A . . 104.2(2) ?
F6B C32 C33 . . 112.7(9) ?
F5B C32 C33 . . 114.0(5) ?
F5A C32 C33 . . 114.6(2) ?
F6A C32 C33 . . 113.0(2) ?
F5A C32 C31A . . 111.0(2) ?
F6A C32 C31A . . 109.4(2) ?
C33 C32 C31A . . 104.76(19) ?
F6B C32 C31B . . 107.1(10) ?
F5B C32 C31B . . 108.3(8) ?
C33 C32 C31B . . 102.5(6) ?
C17 C33 C29 . . 122.00(19) ?
C17 C33 C32 . . 128.6(2) ?
C29 C33 C32 . . 109.44(18) ?
F4 C31A F3A . . 106.1(3) ?
F4 C31A C32 . . 114.8(3) ?
F3A C31A C32 . . 108.9(3) ?
F4 C31A C30 . . 113.9(3) ?
F3A C31A C30 . . 108.0(2) ?
C32 C31A C30 . . 104.9(2) ?
F4 C31B F3B . . 99.2(12) ?
F4 C31B C30 . . 123.0(13) ?
F3B C31B C30 . . 104.5(12) ?
F4 C31B C32 . . 113.8(11) ?
F3B C31B C32 . . 109.3(12) ?
C30 C31B C32 . . 105.8(10) ?
C5 S1 C2B . . 91.77(16) ?
C5 S1 C2A . . 91.91(15) ?
C19 S2 C16A . . 91.92(15) ?
C19 S2 C16B . . 92.34(16) ?
C12 Si1 C14 . . 111.25(16) ?
C12 Si1 C13 . . 108.8(2) ?
C14 Si1 C13 . . 110.52(17) ?
C12 Si1 C10 . . 109.39(12) ?
C14 Si1 C10 . . 108.13(11) ?
C13 Si1 C10 . . 108.68(12) ?
C28 Si2 C27 . . 111.35(13) ?
C28 Si2 C26 . . 110.63(14) ?
C27 Si2 C26 . . 109.34(16) ?
C28 Si2 C24 . . 109.55(11) ?
C27 Si2 C24 . . 109.44(12) ?
C26 Si2 C24 . . 106.40(11) ?

loop_
_geom_bond_atom_site_label_1
_geom_bond_atom_site_label_2
_geom_bond_site_symmetry_2
_geom_bond_distance
_geom_bond_publ_flag
C1A C2A . 1.525(9) ?
C2A C16A . 1.556(6) ?
C2A C3 . 1.567(5) ?
C2A S1 . 1.884(4) ?
C15A C16A . 1.520(9) ?
C16A C17 . 1.558(5) ?
C16A S2 . 1.855(4) ?
C1B C2B . 1.572(10) ?
C2B C16B . 1.485(8) ?
C2B C3 . 1.574(5) ?
C2B S1 . 1.830(4) ?
C15B C16B . 1.574(10) ?
C16B C17 . 1.579(5) ?
C16B S2 . 1.856(5) ?
C3 C29 . 1.353(3) ?
C3 C4 . 1.423(3) ?
C4 C5 . 1.359(3) ?
C5 C6 . 1.470(3) ?
C5 S1 . 1.760(2) ?
C6 C7 . 1.390(3) ?
C6 C11 . 1.401(3) ?
C7 C8 . 1.383(3) ?
C8 C9 . 1.391(3) ?
C9 C10 . 1.394(3) ?
C10 C11 . 1.402(3) ?
C10 Si1 . 1.885(2) ?
C12 Si1 . 1.837(3) ?
C13 Si1 . 1.853(3) ?
C14 Si1 . 1.849(3) ?
C17 C33 . 1.349(3) ?
C17 C18 . 1.423(3) ?
C18 C19 . 1.358(3) ?
C19 C20 . 1.463(3) ?
C19 S2 . 1.764(2) ?
C20 C25 . 1.398(3) ?
C20 C21 . 1.407(3) ?
C21 C22 . 1.375(3) ?
C22 C23 . 1.396(3) ?
C23 C24 . 1.396(3) ?
C24 C25 . 1.402(3) ?
C24 Si2 . 1.887(2) ?
C26 Si2 . 1.865(3) ?
C27 Si2 . 1.860(3) ?
C28 Si2 . 1.856(3) ?
C29 C33 . 1.444(3) ?
C29 C30 . 1.486(3) ?
C30 F1A . 1.331(3) ?
C30 F2B . 1.335(10) ?
C30 F2A . 1.385(3) ?
C30 C31B . 1.461(16) ?
C30 F1B . 1.470(10) ?
C30 C31A . 1.543(4) ?
C32 F6B . 1.291(19) ?
C32 F5B . 1.313(12) ?
C32 F5A . 1.367(3) ?
C32 F6A . 1.370(4) ?
C32 C33 . 1.491(3) ?
C32 C31A . 1.539(4) ?
C32 C31B . 1.600(17) ?
C31A F4 . 1.327(3) ?
C31A F3A . 1.348(4) ?
C31B F4 . 1.278(16) ?
C31B F3B . 1.34(2) ?
